data_1523749
loop_
_publ_author_name
'Grin', Yu.'
'Ellner, M.'
'Hiebl, K.'
'Rogl, P.'

_publ_section_title
;
 New ytterbium compounds with the Ba Al4 type of structure: crystal
 chemistry and magnetic properties of Yb (Cu, Ag, Au, Pd, Pt)x Ga4-x
;
_journal_name_full 'Journal of Alloys Compd.'
_journal_page_first 207
_journal_page_last 212
_journal_volume 196
_journal_year 1993
_chemical_formula_sum 'Au0.752 Ga3.248 Yb'
_chemical_name_systematic '(Au0.188 Ga0.812)4 Yb'
_space_group_IT_number 139
_symmetry_space_group_name_Hall '-I 4 2'
_symmetry_space_group_name_H-M 'I 4/m m m'
_cell_angle_alpha 90
_cell_angle_beta 90
_cell_angle_gamma 90
_cell_formula_units_Z 2
_cell_length_a 4.1831
_cell_length_b 4.1831
_cell_length_c 11.278
_cell_volume 197.346
_citation_journal_id_ASTM JALCEU
_cod_data_source_file Grin_JALCEU_1993_784.cif
_cod_data_source_block Au0.752Ga3.248Yb1
_cod_original_cell_volume 197.3461
_cod_original_formula_sum 'Au0.752 Ga3.248 Yb1'
_cod_database_code 1523749

loop_
_symmetry_equiv_pos_as_xyz
x,y,z
-y,x,z
-x,-y,z
y,-x,z
x,-y,-z
y,x,-z
-x,y,-z
-y,-x,-z
-x,-y,-z
y,-x,-z
x,y,-z
-y,x,-z
-x,y,z
-y,-x,z
x,-y,z
y,x,z
x+1/2,y+1/2,z+1/2
-y+1/2,x+1/2,z+1/2
-x+1/2,-y+1/2,z+1/2
y+1/2,-x+1/2,z+1/2
x+1/2,-y+1/2,-z+1/2
y+1/2,x+1/2,-z+1/2
-x+1/2,y+1/2,-z+1/2
-y+1/2,-x+1/2,-z+1/2
-x+1/2,-y+1/2,-z+1/2
y+1/2,-x+1/2,-z+1/2
x+1/2,y+1/2,-z+1/2
-y+1/2,x+1/2,-z+1/2
-x+1/2,y+1/2,z+1/2
-y+1/2,-x+1/2,z+1/2
x+1/2,-y+1/2,z+1/2
y+1/2,x+1/2,z+1/2

loop_
_atom_site_label
_atom_site_type_symbol
_atom_site_fract_x
_atom_site_fract_y
_atom_site_fract_z
_atom_site_occupancy
_atom_site_U_iso_or_equiv
Au2 Au 0 0 0.3904 0.37 0.0
Ga1 Ga 0 0.5 0.25 1 0.0
Ga2 Ga 0 0 0.3904 0.63 0.0
Yb1 Yb 0 0 0 1 0.0
